data_4313200
loop_
_publ_author_name
'Patrick M. Woodward'
'Pavel Karen'

_publ_section_title
;
 Mixed Valence in YBaFe2O5
;
_journal_name_full 'Inorganic Chemistry'
_journal_page_first 1121
_journal_page_last 1129
_journal_paper_doi 10.1021/ic026022z
_journal_volume 42
_journal_year 2003
_chemical_formula_sum 'Ba Fe2 O5 Y'
_space_group_IT_number 51
_symmetry_cell_setting orthorhombic
_symmetry_space_group_name_Hall '-P 2a 2a'
_symmetry_space_group_name_H-M 'P m m a'
_cell_angle_alpha 90.0
_cell_angle_beta 90.0
_cell_angle_gamma 90.0
_cell_formula_units_Z 2
_cell_length_a 8.02507(14)
_cell_length_b 3.83834(6)
_cell_length_c 7.53122(13)
_cell_volume 231.984(7)
_computing_structure_refinement GSAS
_pd_block_id |PHASE_1||
_pd_phase_name 'YBaFe2O5 Charge Ordered Phase'
_refine_ls_goodness_of_fit_all 2.19
_refine_ls_number_parameters 45
_refine_ls_shift/esd_max 0.05
_refine_ls_shift/esd_mean 0.01
_cod_data_source_file ic026022z_s1_01.cif
_cod_data_source_block Y500_20_phase_1
_cod_original_formula_sum 'Y Ba Fe2 O5'
_cod_database_code 4313200
_cod_database_fobs_code 4313200

loop_
_symmetry_equiv_pos_as_xyz
+x,+y,+z
-x+1/2,+y,+z
+x,-y,+z
-x+1/2,-y,+z
-x,-y,-z
+x+1/2,-y,-z
-x,+y,-z
+x+1/2,+y,-z

loop_
_atom_site_aniso_label
_atom_site_aniso_U_11
_atom_site_aniso_U_12
_atom_site_aniso_U_13
_atom_site_aniso_U_22
_atom_site_aniso_U_23
_atom_site_aniso_U_33
O(1) 0.0039(12) 0.0 0.0 0.0096(14) 0.0 0.0104(13)
O(2) 0.0101(10) 0.0 0.0 0.0070(10) 0.0 0.0025(8)
O(3) 0.0101(10) 0.0 0.0 0.0070(10) 0.0 0.0025(8)
O(4) 0.0090(10) 0.0 0.0 0.0072(13) -0.0010(19) 0.0072(9)

loop_
_atom_site_label
_atom_site_fract_x
_atom_site_fract_y
_atom_site_fract_z
_atom_site_occupancy
_atom_site_thermal_displace_type
_atom_site_U_iso_or_equiv
_atom_site_symmetry_multiplicity
Y 0.0 0.0 0.5 1.0 Uiso 0.0062(4) 2
Ba 0.0 0.0 0.0 1.0 Uiso 0.0039(6) 2
Fe1 0.25 0.5 0.2542(4) 1.0 Uiso 0.00392(27) 2
Fe2 0.75 0.5 0.2695(4) 1.0 Uiso 0.00392(27) 2
O(1) 0.25 0.5 0.0032(10) 1.0 Uani 0.00796 2
O(2) 0.75 0.0 0.3214(7) 1.0 Uani 0.0065 2
O(3) 0.25 0.0 0.3131(7) 1.0 Uani 0.0065 2
O(4) 0.0098(7) 0.5 0.31197(25) 1.0 Uani 0.0078 4

loop_
_atom_type_symbol
_atom_type_number_in_cell
Y 2.0
BA 2.0
FE 4.0
O 10.0
